data_4062008
loop_
_publ_author_name
'Becker, Eva'
'Mereiter, Kurt'
'Puchberger, Michael'
'Schmid, Roland'
'Kirchner, Karl'

_publ_section_title
;
Oxidative Coupling of Alkynes mediated by [RuCp(SbR3)(CH3CN)2]+
(R = Ph, n-Bu):  Metallacyclopentatriene Intermediates and the
Formation of Butadienyl Carbenes
;
_journal_name_full Organometallics
_journal_year 2003
_chemical_formula_moiety 'C41 H36 Ru Sb 1+,  F6 P 1-'
_chemical_formula_sum 'C41 H36 F6 P Ru Sb'
_chemical_formula_weight 896.49
_chemical_name_common
;
trans-[CpRu(eta3-CH2C(CH2Ph)CH-eta1-C=CH-Ph)(SbPh3)]PF6
;
_space_group_IT_number 14
_symmetry_cell_setting monoclinic
_symmetry_space_group_name_Hall '-P 2yn'
_symmetry_space_group_name_H-M 'P 1 21/n 1'
_cell_angle_alpha 90.00
_cell_angle_beta 98.01(2)
_cell_angle_gamma 90.00
_cell_formula_units_Z 4
_cell_length_a 13.382(4)
_cell_length_b 18.470(6)
_cell_length_c 14.760(5)
_cell_measurement_temperature 223(2)
_cell_volume 3613(2)
_diffrn_ambient_temperature 223(2)
_exptl_crystal_density_diffrn 1.648
_cod_depositor_comments
;
The following automatic conversions were performed:
'_symmetry_cell_setting' value 'Monoclinic' changed to 'monoclinic'
according to '/home/saulius/struct/CIF-dictionaries/cif_core.dic'
dictionary named 'cif_core.dic' version 2.4.1 from 2010-06-29.

Automatic conversion script
Id: cif_fix_enum 1527 2010-12-29 10:47:43Z saulius 
;
_cod_original_sg_symbol_H-M 'P 21/n'
_cod_database_code 4062008

loop_
_symmetry_equiv_pos_as_xyz
'x, y, z'
'-x+1/2, y+1/2, -z+1/2'
'-x, -y, -z'
'x-1/2, -y-1/2, z-1/2'

loop_
_atom_site_label
_atom_site_type_symbol
_atom_site_fract_x
_atom_site_fract_y
_atom_site_fract_z
_atom_site_U_iso_or_equiv
_atom_site_adp_type
_atom_site_occupancy
_atom_site_symmetry_multiplicity
_atom_site_calc_flag
_atom_site_refinement_flags
_atom_site_disorder_assembly
_atom_site_disorder_group
Ru Ru 0.51669(2) 0.372712(17) 0.29499(2) 0.03944(10) Uani 1 1 d . . .
Sb Sb 0.360478(18) 0.406068(13) 0.177350(17) 0.03517(9) Uani 1 1 d . . .
C1 C 0.4503(9) 0.2658(4) 0.3049(6) 0.112(3) Uani 1 1 d . . .
H1 H 0.3987 0.2500 0.2594 0.134 Uiso 1 1 calc R . .
C2 C 0.5458(14) 0.2559(5) 0.3061(9) 0.166(7) Uani 1 1 d . . .
H2 H 0.5754 0.2304 0.2616 0.199 Uiso 1 1 calc R . .
C3 C 0.5937(7) 0.2857(9) 0.3762(15) 0.202(10) Uani 1 1 d . . .
H3 H 0.6643 0.2861 0.3912 0.243 Uiso 1 1 calc R . .
C4 C 0.5292(13) 0.3165(5) 0.4258(5) 0.147(5) Uani 1 1 d . . .
H4 H 0.5456 0.3421 0.4809 0.177 Uiso 1 1 calc R . .
C5 C 0.4379(6) 0.3038(4) 0.3824(7) 0.102(3) Uani 1 1 d . . .
H5 H 0.3764 0.3180 0.4009 0.123 Uiso 1 1 calc R . .
C6 C 0.5854(3) 0.4138(2) 0.1762(3) 0.0451(9) Uani 1 1 d . . .
H6A H 0.6003 0.3778 0.1312 0.054 Uiso 1 1 calc R . .
H6B H 0.5584 0.4593 0.1489 0.054 Uiso 1 1 calc R . .
C7 C 0.6552(3) 0.4193(2) 0.2569(3) 0.0476(10) Uani 1 1 d . . .
C8 C 0.6267(3) 0.4596(3) 0.3302(3) 0.0534(11) Uani 1 1 d D . .
H8 H 0.672(3) 0.458(3) 0.3890(17) 0.064 Uiso 1 1 d D . .
C9 C 0.5264(3) 0.4844(2) 0.3291(3) 0.0495(10) Uani 1 1 d . . .
C10 C 0.4828(4) 0.5455(3) 0.3506(3) 0.0555(11) Uani 1 1 d . . .
H10 H 0.5247 0.5866 0.3548 0.067 Uiso 1 1 calc R . .
C11 C 0.3799(4) 0.5585(2) 0.3688(3) 0.0512(10) Uani 1 1 d . . .
C12 C 0.3219(4) 0.5055(3) 0.4026(3) 0.0595(12) Uani 1 1 d . . .
H12 H 0.3475 0.4583 0.4119 0.071 Uiso 1 1 calc R . .
C13 C 0.2262(4) 0.5217(3) 0.4228(4) 0.0695(14) Uani 1 1 d . . .
H13 H 0.1873 0.4853 0.4455 0.083 Uiso 1 1 calc R . .
C14 C 0.1871(5) 0.5912(3) 0.4099(4) 0.0754(16) Uani 1 1 d . . .
H14 H 0.1216 0.6018 0.4222 0.090 Uiso 1 1 calc R . .
C15 C 0.2458(4) 0.6439(3) 0.3790(4) 0.0687(14) Uani 1 1 d . . .
H15 H 0.2210 0.6915 0.3720 0.082 Uiso 1 1 calc R . .
C16 C 0.3401(4) 0.6286(3) 0.3579(4) 0.0611(12) Uani 1 1 d . . .
H16 H 0.3785 0.6655 0.3359 0.073 Uiso 1 1 calc R . .
C17 C 0.7574(3) 0.3828(3) 0.2648(4) 0.0585(12) Uani 1 1 d . . .
H17A H 0.7515 0.3357 0.2339 0.070 Uiso 1 1 calc R . .
H17B H 0.7845 0.3751 0.3292 0.070 Uiso 1 1 calc R . .
C18 C 0.8270(3) 0.4328(3) 0.2195(4) 0.0588(12) Uani 1 1 d . . .
C19 C 0.8818(4) 0.4874(4) 0.2682(5) 0.0824(18) Uani 1 1 d . . .
H19 H 0.8793 0.4925 0.3312 0.099 Uiso 1 1 calc R . .
C20 C 0.9405(5) 0.5347(4) 0.2247(6) 0.099(2) Uani 1 1 d . . .
H20 H 0.9786 0.5707 0.2587 0.119 Uiso 1 1 calc R . .
C21 C 0.9431(5) 0.5292(5) 0.1342(6) 0.101(2) Uani 1 1 d . . .
H21 H 0.9816 0.5622 0.1051 0.121 Uiso 1 1 calc R . .
C22 C 0.8902(5) 0.4760(4) 0.0844(5) 0.0887(19) Uani 1 1 d . . .
H22 H 0.8931 0.4718 0.0214 0.106 Uiso 1 1 calc R . .
C23 C 0.8319(4) 0.4277(3) 0.1276(4) 0.0706(14) Uani 1 1 d . . .
H23 H 0.7955 0.3911 0.0932 0.085 Uiso 1 1 calc R . .
C24 C 0.3723(3) 0.3669(2) 0.0432(3) 0.0434(9) Uani 1 1 d . . .
C25 C 0.4134(3) 0.2990(2) 0.0323(3) 0.0496(10) Uani 1 1 d . . .
H25 H 0.4427 0.2729 0.0840 0.059 Uiso 1 1 calc R . .
C26 C 0.4115(4) 0.2692(3) -0.0542(4) 0.0653(14) Uani 1 1 d . . .
H26 H 0.4383 0.2228 -0.0611 0.078 Uiso 1 1 calc R . .
C27 C 0.3704(4) 0.3080(3) -0.1299(4) 0.0696(15) Uani 1 1 d . . .
H27 H 0.3685 0.2877 -0.1886 0.084 Uiso 1 1 calc R . .
C28 C 0.3318(4) 0.3763(3) -0.1203(3) 0.0651(14) Uani 1 1 d . . .
H28 H 0.3053 0.4029 -0.1725 0.078 Uiso 1 1 calc R . .
C29 C 0.3320(3) 0.4061(3) -0.0341(3) 0.0515(10) Uani 1 1 d . . .
H29 H 0.3050 0.4525 -0.0278 0.062 Uiso 1 1 calc R . .
C30 C 0.3196(3) 0.5156(2) 0.1472(3) 0.0375(8) Uani 1 1 d . . .
C31 C 0.3837(3) 0.5626(3) 0.1098(3) 0.0531(11) Uani 1 1 d . . .
H31 H 0.4478 0.5466 0.0993 0.064 Uiso 1 1 calc R . .
C32 C 0.3539(4) 0.6326(3) 0.0880(4) 0.0604(12) Uani 1 1 d . . .
H32 H 0.3975 0.6638 0.0619 0.072 Uiso 1 1 calc R . .
C33 C 0.2613(4) 0.6570(3) 0.1039(4) 0.0608(12) Uani 1 1 d . . .
H33 H 0.2411 0.7048 0.0890 0.073 Uiso 1 1 calc R . .
C34 C 0.1980(4) 0.6107(3) 0.1418(4) 0.0608(12) Uani 1 1 d . . .
H34 H 0.1347 0.6274 0.1534 0.073 Uiso 1 1 calc R . .
C35 C 0.2262(3) 0.5398(2) 0.1633(3) 0.0486(10) Uani 1 1 d . . .
H35 H 0.1821 0.5085 0.1886 0.058 Uiso 1 1 calc R . .
C36 C 0.2155(3) 0.3616(2) 0.1894(3) 0.0406(8) Uani 1 1 d . . .
C37 C 0.1814(4) 0.3547(3) 0.2728(3) 0.0566(11) Uani 1 1 d . . .
H37 H 0.2233 0.3686 0.3265 0.068 Uiso 1 1 calc R . .
C38 C 0.0855(4) 0.3274(3) 0.2784(4) 0.0684(14) Uani 1 1 d . . .
H38 H 0.0632 0.3224 0.3358 0.082 Uiso 1 1 calc R . .
C39 C 0.0233(4) 0.3076(3) 0.2005(4) 0.0641(13) Uani 1 1 d . . .
H39 H -0.0413 0.2888 0.2042 0.077 Uiso 1 1 calc R . .
C40 C 0.0562(4) 0.3156(3) 0.1172(4) 0.0672(14) Uani 1 1 d . . .
H40 H 0.0131 0.3030 0.0637 0.081 Uiso 1 1 calc R . .
C41 C 0.1518(3) 0.3419(3) 0.1105(3) 0.0556(11) Uani 1 1 d . . .
H41 H 0.1736 0.3465 0.0529 0.067 Uiso 1 1 calc R . .
P P 0.71054(11) 0.17399(7) 0.08731(8) 0.0572(3) Uani 1 1 d . . .
F1 F 0.6611(5) 0.2511(3) 0.0735(4) 0.156(2) Uani 1 1 d . . .
F2 F 0.7570(5) 0.0998(3) 0.1094(5) 0.173(3) Uani 1 1 d . . .
F3 F 0.6990(7) 0.1791(4) 0.1900(3) 0.198(3) Uani 1 1 d . . .
F4 F 0.7241(7) 0.1706(3) -0.0119(3) 0.195(3) Uani 1 1 d . . .
F5 F 0.6089(5) 0.1373(4) 0.0721(6) 0.208(4) Uani 1 1 d . . .
F6 F 0.8109(5) 0.2145(4) 0.1051(6) 0.198(3) Uani 1 1 d . . .

loop_
_atom_site_aniso_label
_atom_site_aniso_U_11
_atom_site_aniso_U_22
_atom_site_aniso_U_33
_atom_site_aniso_U_23
_atom_site_aniso_U_13
_atom_site_aniso_U_12
Ru 0.04044(18) 0.04009(18) 0.03720(17) 0.00025(13) 0.00335(13) 0.00215(13)
Sb 0.03439(14) 0.03693(14) 0.03497(14) 0.00067(10) 0.00755(10) -0.00124(10)
C1 0.186(9) 0.058(4) 0.075(5) 0.028(4) -0.046(5) -0.049(5)
C2 0.299(18) 0.071(5) 0.168(10) 0.062(6) 0.171(12) 0.096(9)
C3 0.055(4) 0.207(15) 0.33(2) 0.218(16) -0.010(8) 0.005(6)
C4 0.285(15) 0.086(5) 0.047(4) 0.029(4) -0.061(6) -0.073(8)
C5 0.114(6) 0.079(4) 0.133(7) 0.058(5) 0.080(6) 0.030(4)
C6 0.039(2) 0.048(2) 0.048(2) 0.0013(18) 0.0090(18) -0.0026(17)
C7 0.036(2) 0.046(2) 0.060(3) -0.0015(19) 0.0051(19) -0.0026(17)
C8 0.050(3) 0.051(3) 0.058(3) -0.009(2) -0.001(2) -0.007(2)
C9 0.050(2) 0.049(2) 0.050(2) -0.016(2) 0.0055(19) -0.0029(19)
C10 0.056(3) 0.051(3) 0.057(3) -0.016(2) 0.004(2) -0.005(2)
C11 0.057(3) 0.051(2) 0.045(2) -0.017(2) 0.0018(19) 0.003(2)
C12 0.067(3) 0.056(3) 0.056(3) -0.007(2) 0.011(2) 0.006(2)
C13 0.069(3) 0.076(4) 0.067(3) -0.005(3) 0.022(3) 0.000(3)
C14 0.064(3) 0.090(4) 0.073(4) -0.023(3) 0.011(3) 0.017(3)
C15 0.072(4) 0.059(3) 0.073(3) -0.017(3) 0.001(3) 0.017(3)
C16 0.068(3) 0.050(3) 0.064(3) -0.015(2) 0.007(2) 0.002(2)
C17 0.043(2) 0.062(3) 0.068(3) -0.004(2) 0.000(2) 0.008(2)
C18 0.034(2) 0.065(3) 0.076(3) -0.015(3) 0.002(2) 0.007(2)
C19 0.058(3) 0.101(5) 0.090(4) -0.034(4) 0.018(3) -0.013(3)
C20 0.077(4) 0.105(5) 0.121(6) -0.032(5) 0.029(4) -0.044(4)
C21 0.055(4) 0.117(6) 0.134(7) -0.001(5) 0.028(4) -0.018(4)
C22 0.057(3) 0.123(6) 0.088(4) 0.002(4) 0.019(3) 0.006(4)
C23 0.051(3) 0.087(4) 0.073(4) -0.013(3) 0.006(3) 0.003(3)
C24 0.039(2) 0.051(2) 0.042(2) -0.0058(18) 0.0107(17) -0.0025(17)
C25 0.047(2) 0.051(2) 0.053(2) -0.004(2) 0.0148(19) -0.0010(19)
C26 0.061(3) 0.065(3) 0.073(3) -0.023(3) 0.022(3) -0.001(2)
C27 0.064(3) 0.097(4) 0.050(3) -0.026(3) 0.014(2) -0.008(3)
C28 0.060(3) 0.093(4) 0.040(2) -0.004(3) 0.001(2) -0.002(3)
C29 0.050(2) 0.061(3) 0.042(2) -0.002(2) 0.0045(19) 0.006(2)
C30 0.040(2) 0.039(2) 0.0333(19) 0.0021(15) 0.0054(15) -0.0003(16)
C31 0.048(2) 0.053(3) 0.060(3) 0.014(2) 0.014(2) 0.004(2)
C32 0.061(3) 0.048(3) 0.073(3) 0.014(2) 0.013(2) -0.007(2)
C33 0.071(3) 0.039(2) 0.073(3) 0.003(2) 0.010(3) 0.008(2)
C34 0.058(3) 0.047(2) 0.080(4) -0.005(2) 0.017(3) 0.007(2)
C35 0.047(2) 0.043(2) 0.059(3) -0.0033(19) 0.016(2) -0.0015(18)
C36 0.0359(19) 0.038(2) 0.050(2) 0.0001(17) 0.0107(17) -0.0015(15)
C37 0.048(2) 0.071(3) 0.052(3) 0.007(2) 0.013(2) -0.008(2)
C38 0.055(3) 0.082(4) 0.075(3) 0.014(3) 0.029(3) -0.006(3)
C39 0.046(3) 0.055(3) 0.094(4) 0.003(3) 0.019(3) -0.006(2)
C40 0.049(3) 0.071(3) 0.081(4) -0.019(3) 0.006(3) -0.008(2)
C41 0.048(2) 0.063(3) 0.057(3) -0.010(2) 0.012(2) -0.007(2)
P 0.0755(9) 0.0553(7) 0.0405(6) 0.0039(5) 0.0067(6) 0.0128(6)
F1 0.177(5) 0.109(4) 0.190(6) 0.049(4) 0.054(4) 0.065(4)
F2 0.200(6) 0.094(3) 0.236(7) 0.048(4) 0.066(5) 0.071(4)
F3 0.355(10) 0.179(6) 0.070(3) 0.010(3) 0.062(4) 0.052(6)
F4 0.381(10) 0.150(5) 0.076(3) -0.035(3) 0.106(5) -0.092(6)
F5 0.122(4) 0.230(7) 0.255(8) 0.115(7) -0.029(5) -0.074(5)
F6 0.122(4) 0.180(6) 0.274(9) 0.000(6) -0.034(5) -0.055(4)

loop_
_geom_bond_atom_site_label_1
_geom_bond_atom_site_label_2
_geom_bond_distance
_geom_bond_site_symmetry_2
_geom_bond_publ_flag
Ru C9 2.123(4) . ?
Ru C3 2.177(8) . ?
Ru C1 2.178(6) . ?
Ru C4 2.179(7) . ?
Ru C5 2.185(5) . ?
Ru C7 2.187(4) . ?
Ru C8 2.191(4) . ?
Ru C2 2.194(8) . ?
Ru C6 2.223(4) . ?
Ru Sb 2.5986(8) . ?
Sb C30 2.126(4) . ?
Sb C24 2.135(4) . ?
Sb C36 2.138(4) . ?
C1 C2 1.289(15) . ?
C1 C5 1.371(12) . ?
C1 H1 0.9400 . ?
C2 C3 1.26(2) . ?
C2 H2 0.9400 . ?
C3 C4 1.334(19) . ?
C3 H3 0.9400 . ?
C4 C5 1.320(13) . ?
C4 H4 0.9400 . ?
C5 H5 0.9400 . ?
C6 C7 1.412(6) . ?
C6 H6A 0.9800 . ?
C6 H6B 0.9800 . ?
C7 C8 1.409(6) . ?
C7 C17 1.515(6) . ?
C8 C9 1.416(6) . ?
C8 H8 0.9900(4) . ?
C9 C10 1.329(6) . ?
C10 C11 1.459(7) . ?
C10 H10 0.9400 . ?
C11 C12 1.385(7) . ?
C11 C16 1.399(7) . ?
C12 C13 1.388(7) . ?
C12 H12 0.9400 . ?
C13 C14 1.388(8) . ?
C13 H13 0.9400 . ?
C14 C15 1.370(9) . ?
C14 H14 0.9400 . ?
C15 C16 1.370(8) . ?
C15 H15 0.9400 . ?
C16 H16 0.9400 . ?
C17 C18 1.529(7) . ?
C17 H17A 0.9800 . ?
C17 H17B 0.9800 . ?
C18 C23 1.370(8) . ?
C18 C19 1.388(7) . ?
C19 C20 1.390(9) . ?
C19 H19 0.9400 . ?
C20 C21 1.344(10) . ?
C20 H20 0.9400 . ?
C21 C22 1.365(10) . ?
C21 H21 0.9400 . ?
C22 C23 1.396(9) . ?
C22 H22 0.9400 . ?
C23 H23 0.9400 . ?
C24 C25 1.388(6) . ?
C24 C29 1.394(6) . ?
C25 C26 1.387(7) . ?
C25 H25 0.9400 . ?
C26 C27 1.376(8) . ?
C26 H26 0.9400 . ?
C27 C28 1.379(8) . ?
C27 H27 0.9400 . ?
C28 C29 1.385(7) . ?
C28 H28 0.9400 . ?
C29 H29 0.9400 . ?
C30 C35 1.378(6) . ?
C30 C31 1.388(6) . ?
C31 C32 1.377(7) . ?
C31 H31 0.9400 . ?
C32 C33 1.370(7) . ?
C32 H32 0.9400 . ?
C33 C34 1.376(7) . ?
C33 H33 0.9400 . ?
C34 C35 1.388(6) . ?
C34 H34 0.9400 . ?
C35 H35 0.9400 . ?
C36 C37 1.376(6) . ?
C36 C41 1.392(6) . ?
C37 C38 1.393(7) . ?
C37 H37 0.9400 . ?
C38 C39 1.372(8) . ?
C38 H38 0.9400 . ?
C39 C40 1.370(8) . ?
C39 H39 0.9400 . ?
C40 C41 1.385(7) . ?
C40 H40 0.9400 . ?
C41 H41 0.9400 . ?
P F4 1.502(4) . ?
P F5 1.508(6) . ?
P F2 1.521(5) . ?
P F6 1.528(6) . ?
P F3 1.547(5) . ?
P F1 1.571(5) . ?
